data_7232427
loop_
_publ_author_name
'Gorla, Lingaraju'
'Mart\'i-Centelles, Vicente'
'Altava, Bel\'en'
'Burguete, M. Isabel'
'Luis, Santiago V.'

_publ_section_title
;
 The role of the side chain in the conformational and self-assembly
 patterns of C2-symmetric Val and Phe pseudopeptidic derivatives
;
_journal_issue 14
_journal_name_full CrystEngComm
_journal_page_first 2398
_journal_paper_doi 10.1039/C8CE02088D
_journal_volume 21
_journal_year 2019
_chemical_absolute_configuration syn
_chemical_formula_moiety 'C14 H31 N5 O2, 2(H2 O)'
_chemical_formula_sum 'C14 H35 N5 O4'
_chemical_formula_weight 337.47
_space_group_crystal_system monoclinic
_space_group_IT_number 5
_space_group_name_Hall 'C 2y'
_space_group_name_H-M_alt 'C 1 2 1'
_symmetry_space_group_name_Hall 'C 2y'
_symmetry_space_group_name_H-M 'C 1 2 1'
_atom_sites_solution_hydrogens mixed
_audit_creation_date 2015-11-20
_audit_creation_method
;
Olex2 1.2
(compiled 2015.01.26 svn.r3150 for OlexSys, GUI svn.r4998)
;
_audit_update_record
;
2018-11-21 deposited with the CCDC.    2019-02-21 downloaded from the CCDC.
;
_cell_angle_alpha 90
_cell_angle_beta 105.807(3)
_cell_angle_gamma 90
_cell_formula_units_Z 4
_cell_length_a 26.1681(6)
_cell_length_b 4.81178(18)
_cell_length_c 16.5261(5)
_cell_measurement_reflns_used 6406
_cell_measurement_temperature 293(2)
_cell_measurement_theta_max 69.5460
_cell_measurement_theta_min 3.4500
_cell_volume 2002.20(11)
_computing_cell_refinement
;
CrysAlisPro, Agilent Technologies,
Version 1.171.37.31 (release 14-01-2014 CrysAlis171 .NET)
(compiled Jan 14 2014,18:38:05)
;
_computing_data_collection
;
CrysAlisPro, Agilent Technologies,
Version 1.171.37.31 (release 14-01-2014 CrysAlis171 .NET)
(compiled Jan 14 2014,18:38:05)
;
_computing_data_reduction
;
CrysAlisPro, Agilent Technologies,
Version 1.171.37.31 (release 14-01-2014 CrysAlis171 .NET)
(compiled Jan 14 2014,18:38:05)
;
_computing_molecular_graphics 'Olex2 (Dolomanov et al., 2009)'
_computing_publication_material 'Olex2 (Dolomanov et al., 2009)'
_computing_structure_refinement 'ShelXL (Sheldrick, 2008)'
_diffrn_ambient_temperature 293(2)
_diffrn_detector 'CCD plate'
_diffrn_detector_area_resol_mean 10.4051
_diffrn_detector_type Atlas
_diffrn_measured_fraction_theta_full 0.999
_diffrn_measured_fraction_theta_max 0.999
_diffrn_measurement_details
;
#__ type_ start__ end____ width___ exp.time_
  1 omega -116.00   -5.60   0.8000    1.5000
omega____ theta____ kappa____ phi______ frames
    -      -37.6057  -57.0000   60.0000 138

#__ type_ start__ end____ width___ exp.time_
  2 omega  -95.00   46.60   0.8000    1.5000
omega____ theta____ kappa____ phi______ frames
    -      -37.6057   19.0000  150.0000 177

#__ type_ start__ end____ width___ exp.time_
  3 omega -116.00   -5.60   0.8000    1.5000
omega____ theta____ kappa____ phi______ frames
    -      -37.6057  -57.0000  150.0000 138

#__ type_ start__ end____ width___ exp.time_
  4 omega   57.00  129.00   0.8000    1.5000
omega____ theta____ kappa____ phi______ frames
    -       37.6057  178.0000  120.0000 90

#__ type_ start__ end____ width___ exp.time_
  5 omega   66.00  178.00   0.8000   13.0000
omega____ theta____ kappa____ phi______ frames
    -      101.8686   77.0000   30.0000 140

#__ type_ start__ end____ width___ exp.time_
  6 omega  100.00  177.60   0.8000   13.0000
omega____ theta____ kappa____ phi______ frames
    -      101.8686  111.0000 -180.0000 97

#__ type_ start__ end____ width___ exp.time_
  7 omega   68.00  177.60   0.8000   13.0000
omega____ theta____ kappa____ phi______ frames
    -      101.8686   62.0000  129.3950 137

#__ type_ start__ end____ width___ exp.time_
  8 omega   66.00  178.00   0.8000   13.0000
omega____ theta____ kappa____ phi______ frames
    -      101.8686   77.0000  120.0000 140

#__ type_ start__ end____ width___ exp.time_
  9 omega   66.00  178.00   0.8000   13.0000
omega____ theta____ kappa____ phi______ frames
    -      101.8686   77.0000   60.0000 140

#__ type_ start__ end____ width___ exp.time_
 10 omega   24.00   96.80   0.8000   13.0000
omega____ theta____ kappa____ phi______ frames
    -      101.8686  -45.0000   90.0000 91

#__ type_ start__ end____ width___ exp.time_
 11 omega   69.00  177.00   0.8000   13.0000
omega____ theta____ kappa____ phi______ frames
    -      101.8686   61.0000   90.0000 135

#__ type_ start__ end____ width___ exp.time_
 12 omega   66.00  178.00   0.8000   13.0000
omega____ theta____ kappa____ phi______ frames
    -      101.8686   77.0000  150.0000 140

#__ type_ start__ end____ width___ exp.time_
 13 omega   69.00  177.00   0.8000   13.0000
omega____ theta____ kappa____ phi______ frames
    -      101.8686   61.0000  150.0000 135

#__ type_ start__ end____ width___ exp.time_
 14 omega   69.00  177.00   0.8000   13.0000
omega____ theta____ kappa____ phi______ frames
    -      101.8686   61.0000   30.0000 135

#__ type_ start__ end____ width___ exp.time_
 15 omega   66.00  178.00   0.8000   13.0000
omega____ theta____ kappa____ phi______ frames
    -      101.8686   77.0000   90.0000 140

#__ type_ start__ end____ width___ exp.time_
 16 omega   15.00  108.60   0.8000   13.0000
omega____ theta____ kappa____ phi______ frames
    -      101.8686  -94.0000  120.0000 117

#__ type_ start__ end____ width___ exp.time_
 17 omega   69.00  177.00   0.8000   13.0000
omega____ theta____ kappa____ phi______ frames
    -      101.8686   61.0000   60.0000 135

#__ type_ start__ end____ width___ exp.time_
 18 omega   69.00  177.00   0.8000   13.0000
omega____ theta____ kappa____ phi______ frames
    -      101.8686   61.0000  120.0000 135

#__ type_ start__ end____ width___ exp.time_
 19 omega   71.00  177.40   0.8000   13.0000
omega____ theta____ kappa____ phi______ frames
    -      101.8686   45.0000 -180.0000 133

#__ type_ start__ end____ width___ exp.time_
 20 omega   69.00  177.00   0.8000   13.0000
omega____ theta____ kappa____ phi______ frames
    -      101.8686   61.0000 -180.0000 135

#__ type_ start__ end____ width___ exp.time_
 21 omega   67.00  177.40   0.8000   13.0000
omega____ theta____ kappa____ phi______ frames
    -      101.8686   63.0000   95.7746 138

#__ type_ start__ end____ width___ exp.time_
 22 omega   66.00  178.00   0.8000   13.0000
omega____ theta____ kappa____ phi______ frames
    -      101.8686   77.0000 -180.0000 140

#__ type_ start__ end____ width___ exp.time_
 23 omega   67.00  177.40   0.8000   13.0000
omega____ theta____ kappa____ phi______ frames
    -      101.8686   72.0000   59.2020 138

#__ type_ start__ end____ width___ exp.time_
 24 omega -116.00   -5.60   0.8000    1.5000
omega____ theta____ kappa____ phi______ frames
    -      -37.6057  -57.0000 -120.0000 138

#__ type_ start__ end____ width___ exp.time_
 25 omega  -49.00   41.40   0.8000    1.5000
omega____ theta____ kappa____ phi______ frames
    -      -37.6057   37.0000  -60.0000 113

#__ type_ start__ end____ width___ exp.time_
 26 omega -122.00   -2.00   0.8000    1.5000
omega____ theta____ kappa____ phi______ frames
    -      -37.6057  -77.0000    0.0000 150

#__ type_ start__ end____ width___ exp.time_
 27 omega    5.00  115.40   0.8000    1.5000
omega____ theta____ kappa____ phi______ frames
    -       37.6057   57.0000    0.0000 138

#__ type_ start__ end____ width___ exp.time_
 28 omega   57.00  129.00   0.8000    1.5000
omega____ theta____ kappa____ phi______ frames
    -       37.6057  178.0000  -30.0000 90

#__ type_ start__ end____ width___ exp.time_
 29 omega   64.00  150.40   0.8000   13.0000
omega____ theta____ kappa____ phi______ frames
    -      101.8686   30.0000  -30.0000 108
;
_diffrn_measurement_device 'four-circle diffractometer'
_diffrn_measurement_device_type 'SuperNova, Dual, Cu at zero, Atlas'
_diffrn_measurement_method '\w scans'
_diffrn_orient_matrix_UB_11 -0.0119660000
_diffrn_orient_matrix_UB_12 0.0150585000
_diffrn_orient_matrix_UB_13 -0.0964118000
_diffrn_orient_matrix_UB_21 0.0588718000
_diffrn_orient_matrix_UB_22 -0.0576936000
_diffrn_orient_matrix_UB_23 0.0066355000
_diffrn_orient_matrix_UB_31 -0.0113228000
_diffrn_orient_matrix_UB_32 -0.3150351000
_diffrn_orient_matrix_UB_33 -0.0057811000
_diffrn_radiation_monochromator mirror
_diffrn_radiation_probe x-ray
_diffrn_radiation_type CuK\a
_diffrn_radiation_wavelength 1.54184
_diffrn_reflns_av_R_equivalents 0.0695
_diffrn_reflns_av_unetI/netI 0.0432
_diffrn_reflns_Laue_measured_fraction_full 0.999
_diffrn_reflns_Laue_measured_fraction_max 0.999
_diffrn_reflns_limit_h_max 30
_diffrn_reflns_limit_h_min -30
_diffrn_reflns_limit_k_max 5
_diffrn_reflns_limit_k_min -5
_diffrn_reflns_limit_l_max 19
_diffrn_reflns_limit_l_min -19
_diffrn_reflns_number 16100
_diffrn_reflns_point_group_measured_fraction_full 0.948
_diffrn_reflns_point_group_measured_fraction_max 0.948
_diffrn_reflns_theta_full 64.971
_diffrn_reflns_theta_max 64.971
_diffrn_reflns_theta_min 3.511
_diffrn_source 'sealed X-ray tube'
_diffrn_source_type 'SuperNova (Cu) X-ray Source'
_exptl_absorpt_coefficient_mu 0.672
_exptl_absorpt_correction_T_max 0.883
_exptl_absorpt_correction_T_min 0.282
_exptl_absorpt_correction_type gaussian
_exptl_absorpt_process_details
;
CrysAlisPro, Agilent Technologies,
Version 1.171.37.31 (release 14-01-2014 CrysAlis171 .NET)
(compiled Jan 14 2014,18:38:05)
Numerical absorption correction based on gaussian integration over
            a multifaceted crystal model
Empirical absorption correction using spherical harmonics,
 implemented in SCALE3 ABSPACK scaling algorithm.
;
_exptl_crystal_density_diffrn 1.120
_exptl_crystal_F_000 744
_exptl_crystal_size_max 0.9442
_exptl_crystal_size_mid 0.0931
_exptl_crystal_size_min 0.0382
_refine_diff_density_max 0.237
_refine_diff_density_min -0.206
_refine_diff_density_rms 0.050
_refine_ls_abs_structure_details
;
 Flack x determined using 1164 quotients [(I+)-(I-)]/[(I+)+(I-)]
 (Parsons, Flack and Wagner, Acta Cryst. B69 (2013) 249-259).
;
_refine_ls_abs_structure_Flack 0.2(3)
_refine_ls_extinction_method none
_refine_ls_goodness_of_fit_ref 1.077
_refine_ls_hydrogen_treatment mixed
_refine_ls_matrix_type full
_refine_ls_number_parameters 246
_refine_ls_number_reflns 3249
_refine_ls_number_restraints 9
_refine_ls_restrained_S_all 1.076
_refine_ls_R_factor_all 0.0592
_refine_ls_R_factor_gt 0.0548
_refine_ls_shift/su_max 0.000
_refine_ls_shift/su_mean 0.000
_refine_ls_structure_factor_coef Fsqd
_refine_ls_weighting_details 'w=1/[\s^2^(Fo^2^)+(0.0976P)^2^+0.8793P] where P=(Fo^2^+2Fc^2^)/3'
_refine_ls_weighting_scheme calc
_refine_ls_wR_factor_gt 0.1514
_refine_ls_wR_factor_ref 0.1564
_reflns_Friedel_coverage 0.676
_reflns_Friedel_fraction_full 0.880
_reflns_Friedel_fraction_max 0.880
_reflns_number_gt 3030
_reflns_number_total 3249
_reflns_threshold_expression 'I > 2\s(I)'
_cod_data_source_file c8ce02088d2.cif
_cod_data_source_block str1715
_cod_depositor_comments 'Adding full bibliography for 7232425--7232430.cif.'
_cod_database_code 7232427
_chemical_oxdiff_formula 'C14 H31 N5 O2'
_shelx_space_group_comment
;
The symmetry employed for this shelxl refinement is uniquely defined
by the following loop, which should always be used as a source of
symmetry information in preference to the above space-group names.
They are only intended as comments.
;
_reflns_odcompleteness_completeness 99.95
_reflns_odcompleteness_iscentric 1
_reflns_odcompleteness_theta 66.97
_olex2_refinement_description
;
1. Fixed Uiso
 At 1.2 times of:
  All C(H) groups, All C(H,H) groups
 At 1.5 times of:
  All C(H,H,H) groups, All O(H,H) groups
2. Restrained distances
 N4-H4 = N5-H5A = N5-H5B = N2-H2
 0.97 with sigma of 0.02
 H1B-N1 = N1-H1A
 0.95 with sigma of 0.02
 N3-H3
 0.95 with sigma of 0.02
 H1B-H1A
 1.527 with sigma of 0.04
3.a Free rotating group:
 O4(H4C,H4D), O3(H3C,H3D)
3.b Ternary CH refined with riding coordinates:
 C11(H11), C6(H6), C12(H12), C7(H7)
3.c Secondary CH2 refined with riding coordinates:
 C4(H4A,H4B), C3(H3A,H3B), C1(H1C,H1D), C2(H2A,H2B)
3.d Idealised Me refined as rotating group:
 C8(H8A,H8B,H8C), C14(H14A,H14B,H14C), C9(H9A,H9B,H9C), C13(H13A,H13B,H13C)
;
_shelx_shelxl_version_number 2014/7
_olex2_submission_special_instructions 'No special instructions were received'

loop_
_space_group_symop_operation_xyz
'x, y, z'
'-x, y, -z'
'x+1/2, y+1/2, z'
'-x+1/2, y+1/2, -z'

loop_
_atom_site_label
_atom_site_type_symbol
_atom_site_fract_x
_atom_site_fract_y
_atom_site_fract_z
_atom_site_U_iso_or_equiv
_atom_site_adp_type
_atom_site_occupancy
_atom_site_site_symmetry_order
_atom_site_calc_flag
_atom_site_refinement_flags_posn
O2 O 0.20616(11) -0.1617(6) 0.60033(16) 0.0443(7) Uani 1 1 d .
O1 O 0.52489(12) -0.1743(7) 0.8884(3) 0.0654(10) Uani 1 1 d .
N2 N 0.49675(10) 0.2669(7) 0.89222(17) 0.0325(7) Uani 1 1 d D
N4 N 0.21885(10) 0.2716(7) 0.65452(17) 0.0337(7) Uani 1 1 d D
O4 O 0.23830(10) 0.5129(8) 0.9546(2) 0.0565(8) Uani 1 1 d .
H4C H 0.2049 0.5392 0.9405 0.085 Uiso 1 1 d G
H4D H 0.2455 0.3645 0.9834 0.085 Uiso 1 1 d G
C10 C 0.19890(11) 0.0909(8) 0.59289(19) 0.0306(7) Uani 1 1 d .
O3 O 0.33378(10) 0.6405(7) 0.90920(18) 0.0512(8) Uani 1 1 d .
H3C H 0.3035 0.6213 0.9182 0.077 Uiso 1 1 d G
H3D H 0.3397 0.5032 0.8807 0.077 Uiso 1 1 d G
N3 N 0.34945(9) 0.1744(7) 0.81506(15) 0.0314(6) Uani 1 1 d D
C5 C 0.53240(12) 0.0779(8) 0.8862(2) 0.0358(8) Uani 1 1 d .
N1 N 0.62947(12) 0.0628(11) 0.9396(3) 0.0584(12) Uani 1 1 d D
N5 N 0.18810(14) 0.1182(11) 0.4406(2) 0.0565(10) Uani 1 1 d D
C11 C 0.16684(12) 0.2125(9) 0.50874(19) 0.0352(8) Uani 1 1 d .
H11 H 0.1695 0.4155 0.5120 0.042 Uiso 1 1 calc R
C6 C 0.58524(12) 0.1866(9) 0.8771(2) 0.0365(8) Uani 1 1 d .
H6 H 0.5863 0.3880 0.8861 0.044 Uiso 1 1 calc R
C4 C 0.25458(11) 0.1900(9) 0.73556(19) 0.0354(8) Uani 1 1 d .
H4A H 0.2467 0.0011 0.7488 0.042 Uiso 1 1 calc R
H4B H 0.2492 0.3113 0.7794 0.042 Uiso 1 1 calc R
C3 C 0.31179(11) 0.2085(9) 0.73226(19) 0.0363(8) Uani 1 1 d .
H3A H 0.3183 0.0659 0.6948 0.044 Uiso 1 1 calc R
H3B H 0.3176 0.3877 0.7094 0.044 Uiso 1 1 calc R
C1 C 0.44332(11) 0.1967(9) 0.89637(19) 0.0362(8) Uani 1 1 d .
H1C H 0.4321 0.3284 0.9326 0.043 Uiso 1 1 calc R
H1D H 0.4436 0.0130 0.9206 0.043 Uiso 1 1 calc R
C2 C 0.40439(11) 0.2019(10) 0.81006(19) 0.0380(8) Uani 1 1 d .
H2A H 0.4082 0.3752 0.7823 0.046 Uiso 1 1 calc R
H2B H 0.4124 0.0509 0.7766 0.046 Uiso 1 1 calc R
C12 C 0.10856(13) 0.1316(11) 0.4904(2) 0.0489(10) Uani 1 1 d .
H12 H 0.1059 -0.0715 0.4888 0.059 Uiso 1 1 calc R
C7 C 0.58897(14) 0.1303(11) 0.7869(2) 0.0486(10) Uani 1 1 d .
H7 H 0.5908 -0.0712 0.7795 0.058 Uiso 1 1 calc R
C8 C 0.54040(17) 0.2395(15) 0.7215(3) 0.0691(17) Uani 1 1 d .
H8A H 0.5361 0.4338 0.7310 0.104 Uiso 1 1 calc GR
H8B H 0.5094 0.1401 0.7258 0.104 Uiso 1 1 calc GR
H8C H 0.5450 0.2135 0.6663 0.104 Uiso 1 1 calc GR
C14 C 0.08555(17) 0.2392(19) 0.5602(3) 0.083(2) Uani 1 1 d .
H14A H 0.0842 0.4385 0.5584 0.124 Uiso 1 1 calc GR
H14B H 0.1077 0.1801 0.6138 0.124 Uiso 1 1 calc GR
H14C H 0.0504 0.1666 0.5522 0.124 Uiso 1 1 calc GR
C9 C 0.63924(16) 0.2597(13) 0.7734(3) 0.0599(13) Uani 1 1 d .
H9A H 0.6698 0.1741 0.8107 0.090 Uiso 1 1 calc GR
H9B H 0.6396 0.4554 0.7849 0.090 Uiso 1 1 calc GR
H9C H 0.6399 0.2311 0.7163 0.090 Uiso 1 1 calc GR
C13 C 0.07655(16) 0.2464(15) 0.4058(3) 0.0695(16) Uani 1 1 d .
H13A H 0.0907 0.1755 0.3621 0.104 Uiso 1 1 calc GR
H13B H 0.0786 0.4456 0.4066 0.104 Uiso 1 1 calc GR
H13C H 0.0401 0.1903 0.3953 0.104 Uiso 1 1 calc GR
H5A H 0.2216(15) 0.203(14) 0.446(4) 0.080(18) Uiso 1 1 d D
H4 H 0.213(2) 0.467(6) 0.645(4) 0.08(2) Uiso 1 1 d D
H2 H 0.507(2) 0.457(7) 0.887(3) 0.071(16) Uiso 1 1 d D
H5B H 0.191(3) -0.082(6) 0.445(4) 0.09(2) Uiso 1 1 d D
H1A H 0.623(3) -0.130(7) 0.931(4) 0.09(2) Uiso 1 1 d D
H1B H 0.638(3) 0.098(18) 0.998(2) 0.13(3) Uiso 1 1 d D
H3 H 0.3448(17) -0.007(6) 0.837(3) 0.042(11) Uiso 1 1 d D

loop_
_atom_site_aniso_label
_atom_site_aniso_U_11
_atom_site_aniso_U_22
_atom_site_aniso_U_33
_atom_site_aniso_U_23
_atom_site_aniso_U_13
_atom_site_aniso_U_12
O2 0.0513(14) 0.0281(17) 0.0507(14) 0.0004(11) 0.0090(11) 0.0036(11)
O1 0.0504(16) 0.031(2) 0.125(3) 0.0038(18) 0.0400(18) -0.0007(13)
N2 0.0213(12) 0.0369(19) 0.0390(13) 0.0022(11) 0.0076(9) -0.0012(11)
N4 0.0275(12) 0.0341(19) 0.0345(13) -0.0037(12) 0.0002(10) 0.0015(11)
O4 0.0276(11) 0.069(3) 0.0755(19) 0.0096(16) 0.0175(12) 0.0019(12)
C10 0.0255(13) 0.030(2) 0.0353(16) -0.0002(13) 0.0075(12) 0.0003(12)
O3 0.0450(13) 0.053(2) 0.0623(16) -0.0140(14) 0.0260(12) -0.0094(13)
N3 0.0200(11) 0.0415(19) 0.0309(12) 0.0008(12) 0.0040(9) -0.0006(11)
C5 0.0276(15) 0.033(2) 0.0460(18) 0.0029(14) 0.0095(13) -0.0015(13)
N1 0.0261(14) 0.086(4) 0.063(2) 0.026(2) 0.0130(14) 0.0092(16)
N5 0.0516(19) 0.078(3) 0.0422(16) -0.0001(18) 0.0168(14) 0.004(2)
C11 0.0317(15) 0.039(2) 0.0324(14) 0.0007(14) 0.0042(11) -0.0017(14)
C6 0.0248(13) 0.039(2) 0.0461(17) 0.0013(16) 0.0110(12) -0.0001(14)
C4 0.0252(14) 0.047(2) 0.0306(14) 0.0010(15) 0.0015(11) 0.0009(14)
C3 0.0256(14) 0.051(2) 0.0303(14) 0.0008(15) 0.0040(11) 0.0014(15)
C1 0.0203(13) 0.051(2) 0.0369(15) 0.0036(16) 0.0070(11) -0.0019(14)
C2 0.0232(14) 0.058(3) 0.0330(15) -0.0010(16) 0.0080(11) -0.0016(15)
C12 0.0301(16) 0.061(3) 0.050(2) 0.0061(19) 0.0015(14) -0.0063(17)
C7 0.0424(18) 0.055(3) 0.051(2) -0.0035(19) 0.0176(15) 0.0022(19)
C8 0.048(2) 0.116(5) 0.043(2) -0.006(2) 0.0113(16) -0.005(3)
C14 0.0372(19) 0.156(7) 0.059(2) 0.025(3) 0.0191(18) 0.017(3)
C9 0.0439(19) 0.086(4) 0.056(2) 0.016(2) 0.0240(16) 0.008(2)
C13 0.041(2) 0.104(5) 0.050(2) 0.004(2) -0.0096(17) -0.006(2)

loop_
_atom_type_symbol
_atom_type_description
_atom_type_scat_dispersion_real
_atom_type_scat_dispersion_imag
_atom_type_scat_source
C C 0.0181 0.0091 'International Tables Vol C Tables 4.2.6.8 and 6.1.1.4'
H H 0.0000 0.0000 'International Tables Vol C Tables 4.2.6.8 and 6.1.1.4'
N N 0.0311 0.0180 'International Tables Vol C Tables 4.2.6.8 and 6.1.1.4'
O O 0.0492 0.0322 'International Tables Vol C Tables 4.2.6.8 and 6.1.1.4'

loop_
_exptl_crystal_face_index_h
_exptl_crystal_face_index_k
_exptl_crystal_face_index_l
_exptl_crystal_face_perp_dist
_exptl_oxdiff_crystal_face_indexfrac_h
_exptl_oxdiff_crystal_face_indexfrac_k
_exptl_oxdiff_crystal_face_indexfrac_l
_exptl_oxdiff_crystal_face_x
_exptl_oxdiff_crystal_face_y
_exptl_oxdiff_crystal_face_z
1 0 -10 0.0182 0.9995 0.0060 -10.0011 0.9524 -0.0079 0.0446
3 3 -1 0.4620 2.9927 3.0019 -0.9988 0.1057 -0.0036 -0.9738
-1 0 10 0.0199 -0.9995 -0.0060 10.0011 -0.9524 0.0079 -0.0446
-17 0 2 0.0830 -17.0041 -0.0045 2.0031 0.0103 -0.9875 0.1824
17 0 -2 0.0101 17.0041 0.0045 -2.0031 -0.0103 0.9875 -0.1824
-3 -3 0 0.4551 -2.9927 -3.0013 -0.0013 -0.0093 -0.0030 0.9794
3 3 0 0.4551 2.9927 3.0013 0.0013 0.0093 0.0030 -0.9794
8 0 8 0.0100 8.0026 -0.0031 7.9993 -0.8670 0.5244 -0.1359
-8 0 -8 0.0449 -8.0026 0.0031 -7.9993 0.8670 -0.5244 0.1359

loop_
_geom_angle_atom_site_label_1
_geom_angle_atom_site_label_2
_geom_angle_atom_site_label_3
_geom_angle
C5 N2 C1 123.2(3)
C5 N2 H2 115(4)
C1 N2 H2 121(4)
C10 N4 C4 123.0(3)
C10 N4 H4 120(4)
C4 N4 H4 116(4)
H4C O4 H4D 109.4
O2 C10 N4 123.4(3)
O2 C10 C11 120.0(3)
N4 C10 C11 116.6(3)
H3C O3 H3D 109.5
C3 N3 C2 111.0(2)
C3 N3 H3 109(3)
C2 N3 H3 109(3)
O1 C5 N2 123.5(3)
O1 C5 C6 119.8(3)
N2 C5 C6 116.6(3)
C6 N1 H1A 102(4)
C6 N1 H1B 125(5)
H1A N1 H1B 108(5)
C11 N5 H5A 109(4)
C11 N5 H5B 108(4)
H5A N5 H5B 111(6)
C10 C11 H11 108.5
N5 C11 C10 110.6(3)
N5 C11 H11 108.5
N5 C11 C12 109.8(3)
C12 C11 C10 110.8(3)
C12 C11 H11 108.5
C5 C6 H6 108.3
C5 C6 C7 109.5(3)
N1 C6 C5 110.9(3)
N1 C6 H6 108.3
N1 C6 C7 111.5(3)
C7 C6 H6 108.3
N4 C4 H4A 109.7
N4 C4 H4B 109.7
N4 C4 C3 110.0(3)
H4A C4 H4B 108.2
C3 C4 H4A 109.7
C3 C4 H4B 109.7
N3 C3 C4 112.4(2)
N3 C3 H3A 109.1
N3 C3 H3B 109.1
C4 C3 H3A 109.1
C4 C3 H3B 109.1
H3A C3 H3B 107.9
N2 C1 H1C 109.4
N2 C1 H1D 109.4
N2 C1 C2 111.1(3)
H1C C1 H1D 108.0
C2 C1 H1C 109.4
C2 C1 H1D 109.4
N3 C2 C1 111.4(2)
N3 C2 H2A 109.4
N3 C2 H2B 109.4
C1 C2 H2A 109.4
C1 C2 H2B 109.4
H2A C2 H2B 108.0
C11 C12 H12 108.6
C11 C12 C14 110.0(4)
C11 C12 C13 111.1(3)
C14 C12 H12 108.6
C13 C12 H12 108.6
C13 C12 C14 109.8(4)
C6 C7 H7 108.2
C8 C7 C6 111.4(3)
C8 C7 H7 108.2
C8 C7 C9 110.0(4)
C9 C7 C6 110.7(3)
C9 C7 H7 108.2
C7 C8 H8A 109.5
C7 C8 H8B 109.5
C7 C8 H8C 109.5
H8A C8 H8B 109.5
H8A C8 H8C 109.5
H8B C8 H8C 109.5
C12 C14 H14A 109.5
C12 C14 H14B 109.5
C12 C14 H14C 109.5
H14A C14 H14B 109.5
H14A C14 H14C 109.5
H14B C14 H14C 109.5
C7 C9 H9A 109.5
C7 C9 H9B 109.5
C7 C9 H9C 109.5
H9A C9 H9B 109.5
H9A C9 H9C 109.5
H9B C9 H9C 109.5
C12 C13 H13A 109.5
C12 C13 H13B 109.5
C12 C13 H13C 109.5
H13A C13 H13B 109.5
H13A C13 H13C 109.5
H13B C13 H13C 109.5

loop_
_geom_bond_atom_site_label_1
_geom_bond_atom_site_label_2
_geom_bond_distance
O2 C10 1.231(5)
O1 C5 1.231(5)
N2 C5 1.326(5)
N2 C1 1.458(4)
N2 H2 0.96(3)
N4 C10 1.333(5)
N4 C4 1.463(4)
N4 H4 0.96(3)
O4 H4C 0.8510
O4 H4D 0.8500
C10 C11 1.531(4)
O3 H3C 0.8495
O3 H3D 0.8501
N3 C3 1.461(4)
N3 C2 1.468(4)
N3 H3 0.96(3)
C5 C6 1.524(4)
N1 C6 1.453(5)
N1 H1A 0.95(3)
N1 H1B 0.95(3)
N5 C11 1.457(5)
N5 H5A 0.95(3)
N5 H5B 0.97(3)
C11 H11 0.9800
C11 C12 1.522(4)
C6 H6 0.9800
C6 C7 1.543(5)
C4 H4A 0.9700
C4 H4B 0.9700
C4 C3 1.516(4)
C3 H3A 0.9700
C3 H3B 0.9700
C1 H1C 0.9700
C1 H1D 0.9700
C1 C2 1.510(4)
C2 H2A 0.9700
C2 H2B 0.9700
C12 H12 0.9800
C12 C14 1.529(7)
C12 C13 1.525(6)
C7 H7 0.9800
C7 C8 1.521(6)
C7 C9 1.525(6)
C8 H8A 0.9600
C8 H8B 0.9600
C8 H8C 0.9600
C14 H14A 0.9600
C14 H14B 0.9600
C14 H14C 0.9600
C9 H9A 0.9600
C9 H9B 0.9600
C9 H9C 0.9600
C13 H13A 0.9600
C13 H13B 0.9600
C13 H13C 0.9600

loop_
_geom_torsion_atom_site_label_1
_geom_torsion_atom_site_label_2
_geom_torsion_atom_site_label_3
_geom_torsion_atom_site_label_4
_geom_torsion
O2 C10 C11 N5 -53.1(4)
O2 C10 C11 C12 69.0(4)
O1 C5 C6 N1 -51.9(5)
O1 C5 C6 C7 71.6(5)
N2 C5 C6 N1 127.5(4)
N2 C5 C6 C7 -109.0(4)
N2 C1 C2 N3 -171.2(3)
N4 C10 C11 N5 125.2(4)
N4 C10 C11 C12 -112.7(4)
N4 C4 C3 N3 170.5(3)
C10 N4 C4 C3 90.7(4)
C10 C11 C12 C14 59.5(5)
C10 C11 C12 C13 -178.7(4)
C5 N2 C1 C2 -93.7(4)
C5 C6 C7 C8 52.2(5)
C5 C6 C7 C9 174.9(4)
N1 C6 C7 C8 175.4(4)
N1 C6 C7 C9 -61.9(5)
N5 C11 C12 C14 -178.0(4)
N5 C11 C12 C13 -56.2(5)
C4 N4 C10 O2 4.5(5)
C4 N4 C10 C11 -173.8(3)
C3 N3 C2 C1 174.1(3)
C1 N2 C5 O1 -4.3(6)
C1 N2 C5 C6 176.3(3)
C2 N3 C3 C4 -178.3(3)
